data_4500637
loop_
_publ_author_name
'Kennedy, Alan R.'
'Morrison, Catriona A.'
'Briggs, Naomi E. B.'
'Arbuckle, William'

_publ_section_title
;
 Density and Stability Differences Between Enantiopure and Racemic Salts:
 Construction and Structural Analysis of a Systematic Series of
 Crystalline Salt Forms of Methylephedrine
;
_journal_issue 5
_journal_name_full 'Crystal Growth &amp; Design'
_journal_page_first 1821
_journal_paper_doi 10.1021/cg200030s
_journal_volume 11
_journal_year 2011
_chemical_formula_sum 'C18 H22 Cl N O3'
_chemical_formula_weight 335.82
_chemical_name_systematic
;
 ?
;
_space_group_IT_number 15
_symmetry_cell_setting monoclinic
_symmetry_space_group_name_Hall '-C 2yc'
_symmetry_space_group_name_H-M 'C 1 2/c 1'
_atom_sites_solution_hydrogens geom
_atom_sites_solution_primary direct
_atom_sites_solution_secondary difmap
_audit_creation_method SHELXL-97
_cell_angle_alpha 90.00
_cell_angle_beta 97.920(4)
_cell_angle_gamma 90.00
_cell_formula_units_Z 8
_cell_length_a 24.7872(12)
_cell_length_b 5.8486(2)
_cell_length_c 23.7079(11)
_cell_measurement_reflns_used 3652
_cell_measurement_temperature 123(2)
_cell_measurement_theta_max 29.76
_cell_measurement_theta_min 2.68
_cell_volume 3404.2(3)
_computing_structure_refinement 'SHELXL-97 (Sheldrick, 1997)'
_diffrn_ambient_temperature 123(2)
_diffrn_measured_fraction_theta_full 0.999
_diffrn_measured_fraction_theta_max 0.914
_diffrn_measurement_device_type 'Oxford Diffraction Xcalibur E'
_diffrn_measurement_method 'omega scans'
_diffrn_radiation_monochromator graphite
_diffrn_radiation_source 'fine-focus sealed tube'
_diffrn_radiation_type MoK\a
_diffrn_radiation_wavelength 0.71073
_diffrn_reflns_av_R_equivalents 0.0508
_diffrn_reflns_av_sigmaI/netI 0.0616
_diffrn_reflns_limit_h_max 34
_diffrn_reflns_limit_h_min -32
_diffrn_reflns_limit_k_max 7
_diffrn_reflns_limit_k_min -7
_diffrn_reflns_limit_l_max 32
_diffrn_reflns_limit_l_min -30
_diffrn_reflns_number 15274
_diffrn_reflns_theta_full 27.00
_diffrn_reflns_theta_max 29.51
_diffrn_reflns_theta_min 3.32
_diffrn_standards_decay_% 0
_exptl_absorpt_coefficient_mu 0.239
_exptl_absorpt_correction_T_max 1.00000
_exptl_absorpt_correction_T_min 0.90564
_exptl_absorpt_correction_type multi-scan
_exptl_absorpt_process_details
;
CrysAlisPro, Oxford Diffraction Ltd.,
Version 1.171.33.55 (release 05-01-2010 CrysAlis171 .NET)
(compiled Jan  5 2010,16:28:46)
Empirical absorption correction using spherical harmonics,
 implemented in SCALE3 ABSPACK scaling algorithm.
;
_exptl_crystal_colour colourless
_exptl_crystal_density_diffrn 1.310
_exptl_crystal_density_method 'not measured'
_exptl_crystal_description needle
_exptl_crystal_F_000 1424
_exptl_crystal_size_max 0.4
_exptl_crystal_size_mid 0.08
_exptl_crystal_size_min 0.05
_refine_diff_density_max 0.411
_refine_diff_density_min -0.232
_refine_diff_density_rms 0.052
_refine_ls_extinction_method none
_refine_ls_goodness_of_fit_ref 0.936
_refine_ls_hydrogen_treatment mixed
_refine_ls_matrix_type full
_refine_ls_number_parameters 219
_refine_ls_number_reflns 4333
_refine_ls_number_restraints 0
_refine_ls_restrained_S_all 0.936
_refine_ls_R_factor_all 0.0768
_refine_ls_R_factor_gt 0.0403
_refine_ls_shift/su_max 0.001
_refine_ls_shift/su_mean 0.000
_refine_ls_structure_factor_coef Fsqd
_refine_ls_weighting_details 'calc w=1/[\s^2^(Fo^2^)+(0.0498P)^2^+0.0000P] where P=(Fo^2^+2Fc^2^)/3'
_refine_ls_weighting_scheme calc
_refine_ls_wR_factor_gt 0.0862
_refine_ls_wR_factor_ref 0.0949
_reflns_number_gt 2873
_reflns_number_total 4333
_reflns_threshold_expression I>2\s(I)
_cod_data_source_file cg200030s_si_001.cif
_cod_data_source_block RMEpd3CB
_cod_original_sg_symbol_H-M C2/c
_cod_database_code 4500637

loop_
_symmetry_equiv_pos_as_xyz
'x, y, z'
'-x, y, -z+1/2'
'x+1/2, y+1/2, z'
'-x+1/2, y+1/2, -z+1/2'
'-x, -y, -z'
'x, -y, z-1/2'
'-x+1/2, -y+1/2, -z'
'x+1/2, -y+1/2, z-1/2'

loop_
_atom_site_label
_atom_site_type_symbol
_atom_site_fract_x
_atom_site_fract_y
_atom_site_fract_z
_atom_site_U_iso_or_equiv
_atom_site_adp_type
_atom_site_occupancy
_atom_site_symmetry_multiplicity
_atom_site_calc_flag
_atom_site_refinement_flags
Cl1 Cl 0.894042(16) 0.21491(7) 0.206830(19) 0.03358(13) Uani 1 1 d .
O1 O 0.62282(4) 0.42364(18) 0.04709(5) 0.0241(3) Uani 1 1 d .
O2 O 0.72874(4) -0.1449(2) 0.07328(4) 0.0278(3) Uani 1 1 d .
O3 O 0.68141(4) -0.3494(2) 0.12931(5) 0.0317(3) Uani 1 1 d .
N1 N 0.65176(5) -0.0298(2) -0.00921(5) 0.0174(3) Uani 1 1 d .
C1 C 0.61462(6) 0.1995(2) 0.06668(6) 0.0173(3) Uani 1 1 d .
H1 H 0.6492 0.1453 0.0895 0.021 Uiso 1 1 calc R
C2 C 0.56926(5) 0.1891(2) 0.10400(6) 0.0162(3) Uani 1 1 d .
C3 C 0.53286(6) 0.3696(3) 0.10531(6) 0.0216(3) Uani 1 1 d .
H3 H 0.5360 0.5008 0.0823 0.026 Uiso 1 1 calc R
C4 C 0.49202(6) 0.3595(3) 0.13993(7) 0.0247(4) Uani 1 1 d .
H4 H 0.4675 0.4842 0.1406 0.030 Uiso 1 1 calc R
C5 C 0.48678(6) 0.1695(3) 0.17331(6) 0.0238(4) Uani 1 1 d .
H5 H 0.4588 0.1629 0.1969 0.029 Uiso 1 1 calc R
C6 C 0.52273(6) -0.0119(3) 0.17221(6) 0.0218(3) Uani 1 1 d .
H6 H 0.5192 -0.1432 0.1950 0.026 Uiso 1 1 calc R
C7 C 0.56391(5) -0.0023(3) 0.13789(6) 0.0180(3) Uani 1 1 d .
H7 H 0.5885 -0.1267 0.1375 0.022 Uiso 1 1 calc R
C8 C 0.60071(5) 0.0404(3) 0.01514(6) 0.0159(3) Uani 1 1 d .
H8 H 0.5849 -0.1021 0.0294 0.019 Uiso 1 1 calc R
C9 C 0.55760(6) 0.1413(3) -0.02993(6) 0.0207(3) Uani 1 1 d .
H9A H 0.5724 0.2763 -0.0469 0.031 Uiso 1 1 calc R
H9B H 0.5256 0.1855 -0.0123 0.031 Uiso 1 1 calc R
H9C H 0.5470 0.0271 -0.0596 0.031 Uiso 1 1 calc R
C10 C 0.68094(6) 0.1567(3) -0.03519(7) 0.0270(4) Uani 1 1 d .
H10A H 0.7150 0.0970 -0.0461 0.040 Uiso 1 1 calc R
H10B H 0.6892 0.2807 -0.0075 0.040 Uiso 1 1 calc R
H10C H 0.6579 0.2152 -0.0690 0.040 Uiso 1 1 calc R
C11 C 0.64118(6) -0.2209(3) -0.05085(6) 0.0224(3) Uani 1 1 d .
H11A H 0.6196 -0.1644 -0.0858 0.034 Uiso 1 1 calc R
H11B H 0.6210 -0.3424 -0.0344 0.034 Uiso 1 1 calc R
H11C H 0.6759 -0.2815 -0.0597 0.034 Uiso 1 1 calc R
C12 C 0.72225(6) -0.2382(3) 0.11985(6) 0.0202(3) Uani 1 1 d .
C13 C 0.76859(5) -0.2110(3) 0.16809(6) 0.0168(3) Uani 1 1 d .
C14 C 0.80507(6) -0.0315(3) 0.16663(6) 0.0186(3) Uani 1 1 d .
H14 H 0.8004 0.0756 0.1362 0.022 Uiso 1 1 calc R
C15 C 0.84827(6) -0.0103(3) 0.20989(6) 0.0205(3) Uani 1 1 d .
C16 C 0.85619(6) -0.1639(3) 0.25454(6) 0.0248(4) Uani 1 1 d .
H16 H 0.8862 -0.1478 0.2839 0.030 Uiso 1 1 calc R
C17 C 0.81959(6) -0.3413(3) 0.25569(6) 0.0260(4) Uani 1 1 d .
H17 H 0.8246 -0.4488 0.2860 0.031 Uiso 1 1 calc R
C18 C 0.77557(6) -0.3645(3) 0.21308(6) 0.0218(3) Uani 1 1 d .
H18 H 0.7502 -0.4854 0.2147 0.026 Uiso 1 1 calc R
H1N H 0.6762(7) -0.090(3) 0.0222(8) 0.043(5) Uiso 1 1 d .
H1H H 0.6410(8) 0.507(3) 0.0757(9) 0.047(6) Uiso 1 1 d .

loop_
_atom_site_aniso_label
_atom_site_aniso_U_11
_atom_site_aniso_U_22
_atom_site_aniso_U_33
_atom_site_aniso_U_23
_atom_site_aniso_U_13
_atom_site_aniso_U_12
Cl1 0.0238(2) 0.0328(3) 0.0442(3) -0.0121(2) 0.00502(17) -0.00972(18)
O1 0.0321(6) 0.0207(6) 0.0189(6) 0.0000(5) 0.0014(5) -0.0108(5)
O2 0.0209(5) 0.0455(8) 0.0158(6) 0.0037(5) -0.0015(4) 0.0016(5)
O3 0.0254(6) 0.0404(8) 0.0277(6) -0.0027(5) -0.0019(5) -0.0131(5)
N1 0.0162(6) 0.0227(7) 0.0128(6) 0.0003(5) 0.0003(5) -0.0014(5)
C1 0.0184(7) 0.0187(8) 0.0142(7) 0.0009(6) 0.0001(5) -0.0035(6)
C2 0.0169(7) 0.0179(8) 0.0129(7) -0.0024(6) -0.0015(5) -0.0035(6)
C3 0.0257(8) 0.0184(8) 0.0195(8) 0.0000(6) -0.0010(6) -0.0008(7)
C4 0.0239(7) 0.0244(9) 0.0249(8) -0.0052(7) 0.0002(6) 0.0042(7)
C5 0.0206(7) 0.0342(10) 0.0161(8) -0.0055(7) 0.0013(6) -0.0027(7)
C6 0.0239(7) 0.0246(9) 0.0161(7) 0.0018(6) -0.0005(6) -0.0053(7)
C7 0.0180(7) 0.0192(8) 0.0158(7) -0.0022(6) -0.0014(5) -0.0009(6)
C8 0.0149(6) 0.0182(8) 0.0145(7) -0.0011(6) 0.0021(5) -0.0029(6)
C9 0.0207(7) 0.0247(9) 0.0154(7) -0.0018(6) -0.0017(6) -0.0005(6)
C10 0.0246(8) 0.0296(10) 0.0282(9) 0.0037(7) 0.0084(7) -0.0054(7)
C11 0.0255(7) 0.0243(9) 0.0171(8) -0.0032(6) 0.0026(6) -0.0004(7)
C12 0.0192(7) 0.0233(9) 0.0175(7) -0.0045(6) 0.0003(6) 0.0023(6)
C13 0.0170(6) 0.0196(8) 0.0138(7) -0.0027(6) 0.0020(5) 0.0013(6)
C14 0.0206(7) 0.0209(9) 0.0146(7) 0.0001(6) 0.0040(6) 0.0023(6)
C15 0.0166(7) 0.0235(9) 0.0219(8) -0.0074(7) 0.0043(6) -0.0009(6)
C16 0.0199(7) 0.0365(10) 0.0166(7) -0.0040(7) -0.0024(6) 0.0049(7)
C17 0.0283(8) 0.0315(10) 0.0181(8) 0.0070(7) 0.0023(6) 0.0054(7)
C18 0.0225(7) 0.0205(9) 0.0229(8) 0.0010(7) 0.0049(6) -0.0005(6)

loop_
_atom_type_symbol
_atom_type_description
_atom_type_scat_dispersion_real
_atom_type_scat_dispersion_imag
_atom_type_scat_source
Cl Cl 0.1484 0.1585 'International Tables Vol C Tables 4.2.6.8 and 6.1.1.4'
O O 0.0106 0.0060 'International Tables Vol C Tables 4.2.6.8 and 6.1.1.4'
N N 0.0061 0.0033 'International Tables Vol C Tables 4.2.6.8 and 6.1.1.4'
C C 0.0033 0.0016 'International Tables Vol C Tables 4.2.6.8 and 6.1.1.4'
H H 0.0000 0.0000 'International Tables Vol C Tables 4.2.6.8 and 6.1.1.4'

loop_
_geom_angle_atom_site_label_1
_geom_angle_atom_site_label_2
_geom_angle_atom_site_label_3
_geom_angle
C1 O1 H1H 109.4(12)
C10 N1 C11 109.06(12)
C10 N1 C8 115.95(12)
C11 N1 C8 112.01(11)
C10 N1 H1N 107.6(11)
C11 N1 H1N 105.7(11)
C8 N1 H1N 105.9(11)
O1 C1 C2 112.19(12)
O1 C1 C8 109.08(11)
C2 C1 C8 109.56(11)
O1 C1 H1 108.6
C2 C1 H1 108.6
C8 C1 H1 108.6
C3 C2 C7 118.85(14)
C3 C2 C1 121.01(13)
C7 C2 C1 120.14(13)
C4 C3 C2 120.56(15)
C4 C3 H3 119.7
C2 C3 H3 119.7
C5 C4 C3 120.41(15)
C5 C4 H4 119.8
C3 C4 H4 119.8
C4 C5 C6 119.55(14)
C4 C5 H5 120.2
C6 C5 H5 120.2
C5 C6 C7 120.30(14)
C5 C6 H6 119.8
C7 C6 H6 119.8
C6 C7 C2 120.32(14)
C6 C7 H7 119.8
C2 C7 H7 119.8
N1 C8 C9 112.28(12)
N1 C8 C1 111.01(11)
C9 C8 C1 112.48(12)
N1 C8 H8 106.9
C9 C8 H8 106.9
C1 C8 H8 106.9
C8 C9 H9A 109.5
C8 C9 H9B 109.5
H9A C9 H9B 109.5
C8 C9 H9C 109.5
H9A C9 H9C 109.5
H9B C9 H9C 109.5
N1 C10 H10A 109.5
N1 C10 H10B 109.5
H10A C10 H10B 109.5
N1 C10 H10C 109.5
H10A C10 H10C 109.5
H10B C10 H10C 109.5
N1 C11 H11A 109.5
N1 C11 H11B 109.5
H11A C11 H11B 109.5
N1 C11 H11C 109.5
H11A C11 H11C 109.5
H11B C11 H11C 109.5
O3 C12 O2 125.92(13)
O3 C12 C13 117.95(13)
O2 C12 C13 116.13(13)
C18 C13 C14 119.73(13)
C18 C13 C12 120.93(13)
C14 C13 C12 119.33(13)
C15 C14 C13 119.33(14)
C15 C14 H14 120.3
C13 C14 H14 120.3
C16 C15 C14 121.58(14)
C16 C15 Cl1 119.85(11)
C14 C15 Cl1 118.56(12)
C17 C16 C15 118.65(14)
C17 C16 H16 120.7
C15 C16 H16 120.7
C16 C17 C18 120.78(15)
C16 C17 H17 119.6
C18 C17 H17 119.6
C13 C18 C17 119.92(15)
C13 C18 H18 120.0
C17 C18 H18 120.0

loop_
_geom_bond_atom_site_label_1
_geom_bond_atom_site_label_2
_geom_bond_distance
Cl1 C15 1.7463(15)
O1 C1 1.4149(17)
O1 H1H 0.90(2)
O2 C12 1.2617(18)
O3 C12 1.2491(18)
N1 C10 1.4881(19)
N1 C11 1.4903(18)
N1 C8 1.5180(18)
N1 H1N 0.961(19)
C1 C2 1.525(2)
C1 C8 1.5365(19)
C1 H1 1.0000
C2 C3 1.392(2)
C2 C7 1.395(2)
C3 C4 1.390(2)
C3 H3 0.9500
C4 C5 1.381(2)
C4 H4 0.9500
C5 C6 1.388(2)
C5 H5 0.9500
C6 C7 1.392(2)
C6 H6 0.9500
C7 H7 0.9500
C8 C9 1.5222(18)
C8 H8 1.0000
C9 H9A 0.9800
C9 H9B 0.9800
C9 H9C 0.9800
C10 H10A 0.9800
C10 H10B 0.9800
C10 H10C 0.9800
C11 H11A 0.9800
C11 H11B 0.9800
C11 H11C 0.9800
C12 C13 1.5136(18)
C13 C18 1.387(2)
C13 C14 1.389(2)
C14 C15 1.3825(19)
C14 H14 0.9500
C15 C16 1.381(2)
C16 C17 1.381(2)
C16 H16 0.9500
C17 C18 1.388(2)
C17 H17 0.9500
C18 H18 0.9500

loop_
_geom_torsion_atom_site_label_1
_geom_torsion_atom_site_label_2
_geom_torsion_atom_site_label_3
_geom_torsion_atom_site_label_4
_geom_torsion
O1 C1 C2 C3 14.82(17)
C8 C1 C2 C3 -106.49(15)
O1 C1 C2 C7 -164.71(12)
C8 C1 C2 C7 73.98(15)
C7 C2 C3 C4 0.2(2)
C1 C2 C3 C4 -179.31(12)
C2 C3 C4 C5 -0.4(2)
C3 C4 C5 C6 0.2(2)
C4 C5 C6 C7 0.2(2)
C5 C6 C7 C2 -0.4(2)
C3 C2 C7 C6 0.16(19)
C1 C2 C7 C6 179.70(12)
C10 N1 C8 C9 60.77(15)
C11 N1 C8 C9 -65.29(15)
C10 N1 C8 C1 -66.10(15)
C11 N1 C8 C1 167.85(11)
O1 C1 C8 N1 79.78(14)
C2 C1 C8 N1 -157.05(11)
O1 C1 C8 C9 -46.97(16)
C2 C1 C8 C9 76.19(15)
O3 C12 C13 C18 22.9(2)
O2 C12 C13 C18 -157.10(15)
O3 C12 C13 C14 -158.11(14)
O2 C12 C13 C14 21.8(2)
C18 C13 C14 C15 0.7(2)
C12 C13 C14 C15 -178.22(13)
C13 C14 C15 C16 0.2(2)
C13 C14 C15 Cl1 179.34(11)
C14 C15 C16 C17 -0.4(2)
Cl1 C15 C16 C17 -179.53(12)
C15 C16 C17 C18 -0.3(2)
C14 C13 C18 C17 -1.5(2)
C12 C13 C18 C17 177.46(14)
C16 C17 C18 C13 1.3(2)
